data_7702682
loop_
_publ_author_name
'Cole, Marcus L.'
'Davies, Aaron J.'
'Jones, Cameron'

_publ_section_title
;
 Synthesis and characterisation of the first carbene--thallium complexes:
 molecular structure of [TlCl3{CN(Mes)C2H2N(Mes)}],
 Mes&#x00A0;=&#x00A0;C6H2Me3-2,4,6&#x2020;
;
_journal_issue 17
_journal_name_full 'Journal of the Chemical Society, Dalton Transactions'
_journal_page_first 2451
_journal_paper_doi 10.1039/b105322c
_journal_year 2001
_chemical_formula_sum 'C21 H24 Cl3 N2 Tl'
_chemical_formula_weight 615.14
_space_group_IT_number 29
_space_group_name_Hall 'P 2c -2ac'
_space_group_name_H-M_alt 'P c a 21'
_symmetry_cell_setting orthorhombic
_symmetry_space_group_name_H-M 'P c a 21'
_atom_sites_solution_hydrogens geom
_atom_sites_solution_primary direct
_atom_sites_solution_secondary difmap
_audit_creation_method SHELXL-97
_cell_angle_alpha 90.00
_cell_angle_beta 90.00
_cell_angle_gamma 90.00
_cell_formula_units_Z 8
_cell_length_a 16.475(3)
_cell_length_b 16.546(3)
_cell_length_c 17.215(3)
_cell_measurement_temperature 150(2)
_cell_volume 4692.7(15)
_computing_structure_refinement 'SHELXL-97 (Sheldrick, 1997)'
_computing_structure_solution 'SHELXS-97 (Sheldrick, 1990)'
_diffrn_ambient_temperature 293(2)
_diffrn_measured_fraction_theta_full 0.998
_diffrn_measured_fraction_theta_max 0.998
_diffrn_measurement_device_type CAD4-turbo
_diffrn_radiation_monochromator graphite
_diffrn_radiation_source 'fine-focus sealed tube'
_diffrn_radiation_type MoK\a
_diffrn_radiation_wavelength 0.71073
_diffrn_reflns_av_R_equivalents 0.0675
_diffrn_reflns_av_sigmaI/netI 0.0670
_diffrn_reflns_limit_h_max 19
_diffrn_reflns_limit_h_min 0
_diffrn_reflns_limit_k_max 19
_diffrn_reflns_limit_k_min 0
_diffrn_reflns_limit_l_max 0
_diffrn_reflns_limit_l_min -20
_diffrn_reflns_number 9064
_diffrn_reflns_theta_full 25.21
_diffrn_reflns_theta_max 25.21
_diffrn_reflns_theta_min 2.11
_exptl_absorpt_coefficient_mu 7.233
_exptl_absorpt_correction_T_max 0.14
_exptl_absorpt_correction_T_min 0.22
_exptl_absorpt_correction_type difabs
_exptl_crystal_colour colourless
_exptl_crystal_density_diffrn 1.741
_exptl_crystal_density_method 'not measured'
_exptl_crystal_description prism
_exptl_crystal_F_000 2368
_exptl_crystal_size_max 0.5
_exptl_crystal_size_mid 0.5
_exptl_crystal_size_min 0.4
_refine_diff_density_max 0.615
_refine_diff_density_min -0.573
_refine_diff_density_rms 0.101
_refine_ls_abs_structure_details 'Flack H D (1983), Acta Cryst. A39, 876-881'
_refine_ls_abs_structure_Flack 0.605(14)
_refine_ls_extinction_coef 0.000019(14)
_refine_ls_extinction_expression Fc^*^=kFc[1+0.001xFc^2^\l^3^/sin(2\q)]^-1/4^
_refine_ls_extinction_method SHELXL
_refine_ls_goodness_of_fit_ref 1.010
_refine_ls_hydrogen_treatment mixed
_refine_ls_matrix_type full
_refine_ls_number_parameters 501
_refine_ls_number_reflns 4380
_refine_ls_number_restraints 1
_refine_ls_restrained_S_all 1.010
_refine_ls_R_factor_all 0.0306
_refine_ls_R_factor_gt 0.0224
_refine_ls_shift/su_max 0.004
_refine_ls_shift/su_mean 0.000
_refine_ls_structure_factor_coef Fsqd
_refine_ls_weighting_details 'calc w=1/[\s^2^(Fo^2^)+(0.0161P)^2^+0.0000P] where P=(Fo^2^+2Fc^2^)/3'
_refine_ls_weighting_scheme calc
_refine_ls_wR_factor_gt 0.0489
_refine_ls_wR_factor_ref 0.0505
_reflns_number_gt 3819
_reflns_number_total 4380
_reflns_threshold_expression >2sigma(I)
_cod_data_source_file b105322c.txt
_cod_data_source_block cmpd_1
_cod_original_sg_symbol_H-M Pca2(1)
_cod_database_code 7702682

loop_
_symmetry_equiv_pos_as_xyz
'x, y, z'
'-x, -y, z+1/2'
'x+1/2, -y, z'
'-x+1/2, y, z+1/2'

loop_
_atom_site_label
_atom_site_type_symbol
_atom_site_fract_x
_atom_site_fract_y
_atom_site_fract_z
_atom_site_U_iso_or_equiv
_atom_site_adp_type
_atom_site_occupancy
_atom_site_symmetry_multiplicity
_atom_site_calc_flag
_atom_site_refinement_flags
Tl1 Tl -1.409469(19) -1.487875(13) -1.835907(13) 0.02346(8) Uani 1 1 d .
Tl2 Tl -1.658838(18) -1.020928(14) -1.664162(13) 0.02177(8) Uani 1 1 d .
Cl1 Cl -1.43118(18) -1.49478(15) -1.69688(16) 0.0484(6) Uani 1 1 d .
Cl2 Cl -1.32159(15) -1.37401(12) -1.86148(17) 0.0397(6) Uani 1 1 d .
Cl3 Cl -1.33038(14) -1.60684(12) -1.86568(17) 0.0367(5) Uani 1 1 d .
Cl4 Cl -1.68023(15) -1.03914(13) -1.80164(15) 0.0394(5) Uani 1 1 d .
Cl5 Cl -1.56290(14) -1.12489(12) -1.62618(17) 0.0359(5) Uani 1 1 d .
Cl6 Cl -1.58589(13) -0.89489(11) -1.64808(17) 0.0375(5) Uani 1 1 d .
N1 N -1.5759(4) -1.5437(3) -1.9117(4) 0.0257(16) Uani 1 1 d .
N2 N -1.5629(4) -1.4136(4) -1.9194(5) 0.0271(17) Uani 1 1 d .
N3 N -1.8232(4) -0.9615(4) -1.5826(4) 0.0255(16) Uani 1 1 d .
N4 N -1.8154(4) -1.0935(4) -1.5833(4) 0.0225(16) Uani 1 1 d .
C1 C -1.5248(5) -1.4819(4) -1.8976(5) 0.0205(16) Uani 1 1 d .
C2 C -1.6454(6) -1.5141(5) -1.9430(7) 0.035(3) Uani 1 1 d .
H2 H -1.6896 -1.5447 -1.9593 0.042 Uiso 1 1 calc R
C3 C -1.6402(5) -1.4348(5) -1.9465(6) 0.037(2) Uani 1 1 d .
H3 H -1.6802 -1.3995 -1.9638 0.044 Uiso 1 1 calc R
C4 C -1.5555(5) -1.6291(4) -1.9000(5) 0.0227(18) Uani 1 1 d .
C5 C -1.5762(4) -1.6639(4) -1.8299(6) 0.0268(17) Uani 1 1 d .
C6 C -1.5583(6) -1.7477(5) -1.8211(6) 0.034(2) Uani 1 1 d .
H6 H -1.5703 -1.7737 -1.7746 0.040 Uiso 1 1 calc R
C7 C -1.5235(5) -1.7901(4) -1.8807(6) 0.029(2) Uani 1 1 d .
C8 C -1.5074(5) -1.7531(5) -1.9493(6) 0.033(2) Uani 1 1 d .
H8 H -1.4859 -1.7835 -1.9898 0.039 Uiso 1 1 calc R
C9 C -1.5219(5) -1.6716(5) -1.9613(5) 0.032(2) Uani 1 1 d .
C10 C -1.6144(6) -1.6170(6) -1.7634(5) 0.042(2) Uani 1 1 d .
H10A H -1.5743 -1.5829 -1.7397 0.062 Uiso 1 1 calc R
H10B H -1.6352 -1.6542 -1.7254 0.062 Uiso 1 1 calc R
H10C H -1.6580 -1.5843 -1.7829 0.062 Uiso 1 1 calc R
C11 C -1.5063(6) -1.8787(4) -1.8699(6) 0.042(2) Uani 1 1 d .
H11A H -1.5542 -1.9093 -1.8819 0.064 Uiso 1 1 calc R
H11B H -1.4907 -1.8886 -1.8170 0.064 Uiso 1 1 calc R
H11C H -1.4630 -1.8947 -1.9039 0.064 Uiso 1 1 calc R
C12 C -1.5021(6) -1.6299(5) -2.0376(5) 0.039(2) Uani 1 1 d .
H12A H -1.4660 -1.6633 -2.0674 0.058 Uiso 1 1 calc R
H12B H -1.4765 -1.5789 -2.0273 0.058 Uiso 1 1 calc R
H12C H -1.5512 -1.6211 -2.0664 0.058 Uiso 1 1 calc R
C13 C -1.5341(5) -1.3313(4) -1.9131(4) 0.0181(16) Uani 1 1 d .
C14 C -1.5516(5) -1.2875(4) -1.8461(6) 0.029(2) Uani 1 1 d .
C15 C -1.5263(5) -1.2065(4) -1.8461(6) 0.031(2) Uani 1 1 d .
H15 H -1.5383 -1.1746 -1.8032 0.037 Uiso 1 1 calc R
C16 C -1.4842(5) -1.1725(4) -1.9072(5) 0.0286(19) Uani 1 1 d .
C17 C -1.4681(5) -1.2199(4) -1.9711(5) 0.031(2) Uani 1 1 d .
H17 H -1.4397 -1.1973 -2.0124 0.037 Uiso 1 1 calc R
C18 C -1.4923(5) -1.2996(4) -1.9764(5) 0.028(2) Uani 1 1 d .
C19 C -1.5965(7) -1.3226(5) -1.7794(6) 0.046(2) Uani 1 1 d .
H19A H -1.6028 -1.2823 -1.7397 0.069 Uiso 1 1 calc R
H19B H -1.5668 -1.3677 -1.7590 0.069 Uiso 1 1 calc R
H19C H -1.6490 -1.3403 -1.7964 0.069 Uiso 1 1 calc R
C20 C -1.4624(6) -1.0848(4) -1.9057(6) 0.040(2) Uani 1 1 d .
H20A H -1.4207 -1.0759 -1.8677 0.059 Uiso 1 1 calc R
H20B H -1.5095 -1.0535 -1.8924 0.059 Uiso 1 1 calc R
H20C H -1.4430 -1.0687 -1.9559 0.059 Uiso 1 1 calc R
C21 C -1.4746(6) -1.3505(5) -2.0488(6) 0.043(2) Uani 1 1 d .
H21A H -1.4570 -1.4034 -2.0332 0.065 Uiso 1 1 calc R
H21B H -1.4327 -1.3251 -2.0788 0.065 Uiso 1 1 calc R
H21C H -1.5229 -1.3550 -2.0796 0.065 Uiso 1 1 calc R
C22 C -1.7744(6) -1.0252(4) -1.6012(5) 0.0223(19) Uani 1 1 d .
C23 C -1.8895(5) -1.0733(5) -1.5513(6) 0.041(2) Uani 1 1 d .
H23 H -1.9284 -1.1092 -1.5328 0.049 Uiso 1 1 calc R
C24 C -1.8954(7) -0.9911(5) -1.5518(8) 0.042(3) Uani 1 1 d .
H24 H -1.9394 -0.9606 -1.5348 0.051 Uiso 1 1 calc R
C25 C -1.8045(5) -0.8774(4) -1.5882(5) 0.0209(18) Uani 1 1 d .
C26 C -1.7742(5) -0.8383(4) -1.5237(5) 0.0304(19) Uani 1 1 d .
C27 C -1.7592(5) -0.7554(4) -1.5312(6) 0.037(2) Uani 1 1 d .
H27 H -1.7395 -0.7268 -1.4886 0.044 Uiso 1 1 calc R
C28 C -1.7731(5) -0.7143(4) -1.6010(5) 0.032(2) Uani 1 1 d .
C29 C -1.8031(5) -0.7580(4) -1.6624(7) 0.037(2) Uani 1 1 d .
H29 H -1.8136 -0.7309 -1.7086 0.044 Uiso 1 1 calc R
C30 C -1.8185(4) -0.8395(4) -1.6596(6) 0.0302(18) Uani 1 1 d .
C31 C -1.7590(7) -0.8800(6) -1.4478(6) 0.049(3) Uani 1 1 d .
H31A H -1.7313 -0.8438 -1.4132 0.074 Uiso 1 1 calc R
H31B H -1.7261 -0.9271 -1.4564 0.074 Uiso 1 1 calc R
H31C H -1.8099 -0.8958 -1.4252 0.074 Uiso 1 1 calc R
C32 C -1.7579(7) -0.6236(4) -1.6046(7) 0.056(3) Uani 1 1 d .
H32A H -1.7768 -0.6029 -1.6534 0.084 Uiso 1 1 calc R
H32B H -1.7008 -0.6133 -1.5995 0.084 Uiso 1 1 calc R
H32C H -1.7865 -0.5975 -1.5630 0.084 Uiso 1 1 calc R
C33 C -1.8515(6) -0.8812(6) -1.7279(6) 0.043(2) Uani 1 1 d .
H33A H -1.8988 -0.9113 -1.7131 0.064 Uiso 1 1 calc R
H33B H -1.8113 -0.9175 -1.7484 0.064 Uiso 1 1 calc R
H33C H -1.8658 -0.8422 -1.7668 0.064 Uiso 1 1 calc R
C34 C -1.7876(5) -1.1747(4) -1.5928(5) 0.0281(19) Uani 1 1 d .
C35 C -1.8114(5) -1.2153(4) -1.6610(7) 0.0273(17) Uani 1 1 d .
C36 C -1.7857(5) -1.2970(4) -1.6656(7) 0.0364(19) Uani 1 1 d .
H36 H -1.8019 -1.3273 -1.7083 0.044 Uiso 1 1 calc R
C37 C -1.7388(5) -1.3330(4) -1.6112(5) 0.0306(19) Uani 1 1 d .
C38 C -1.7161(5) -1.2894(4) -1.5453(5) 0.0286(19) Uani 1 1 d .
H38 H -1.6838 -1.3137 -1.5077 0.034 Uiso 1 1 calc R
C39 C -1.7418(5) -1.2083(4) -1.5353(5) 0.0260(19) Uani 1 1 d .
C40 C -1.8622(5) -1.1782(5) -1.7214(5) 0.042(2) Uani 1 1 d .
H40A H -1.8814 -1.2193 -1.7563 0.062 Uiso 1 1 calc R
H40B H -1.8307 -1.1394 -1.7499 0.062 Uiso 1 1 calc R
H40C H -1.9076 -1.1517 -1.6977 0.062 Uiso 1 1 calc R
C41 C -1.7118(6) -1.4199(4) -1.6195(6) 0.040(2) Uani 1 1 d .
H41A H -1.7204 -1.4479 -1.5713 0.061 Uiso 1 1 calc R
H41B H -1.6551 -1.4214 -1.6325 0.061 Uiso 1 1 calc R
H41C H -1.7426 -1.4456 -1.6599 0.061 Uiso 1 1 calc R
C42 C -1.7181(6) -1.1636(5) -1.4630(5) 0.036(2) Uani 1 1 d .
H42A H -1.7653 -1.1389 -1.4405 0.054 Uiso 1 1 calc R
H42B H -1.6791 -1.1226 -1.4757 0.054 Uiso 1 1 calc R
H42C H -1.6947 -1.2007 -1.4264 0.054 Uiso 1 1 calc R

loop_
_atom_site_aniso_label
_atom_site_aniso_U_11
_atom_site_aniso_U_22
_atom_site_aniso_U_33
_atom_site_aniso_U_23
_atom_site_aniso_U_13
_atom_site_aniso_U_12
Tl1 0.02395(16) 0.02410(12) 0.02234(15) -0.00210(15) -0.00260(16) 0.00191(11)
Tl2 0.02304(15) 0.02125(12) 0.02100(15) 0.00031(12) 0.00229(15) -0.00141(12)
Cl1 0.0511(15) 0.0711(15) 0.0230(11) -0.0091(10) 0.0019(11) -0.0008(12)
Cl2 0.0355(12) 0.0300(9) 0.0536(15) 0.0036(9) -0.0039(11) -0.0076(8)
Cl3 0.0361(12) 0.0346(10) 0.0395(12) -0.0049(9) 0.0009(10) 0.0131(9)
Cl4 0.0502(13) 0.0446(11) 0.0233(10) -0.0062(9) -0.0013(10) 0.0009(11)
Cl5 0.0317(12) 0.0338(10) 0.0421(12) 0.0092(9) -0.0014(10) 0.0055(9)
Cl6 0.0426(12) 0.0303(9) 0.0398(13) -0.0039(8) 0.0015(11) -0.0142(9)
N1 0.027(4) 0.014(3) 0.035(4) -0.005(3) -0.007(3) 0.005(3)
N2 0.032(4) 0.016(3) 0.034(4) 0.000(3) 0.001(3) 0.004(3)
N3 0.022(4) 0.024(3) 0.031(4) 0.003(3) -0.002(3) 0.001(3)
N4 0.024(4) 0.019(3) 0.024(4) -0.003(3) 0.006(3) 0.003(3)
C1 0.020(4) 0.021(3) 0.020(4) 0.003(3) -0.001(4) -0.006(3)
C2 0.027(6) 0.031(4) 0.046(7) -0.002(4) 0.001(6) -0.001(4)
C3 0.015(4) 0.040(5) 0.054(6) 0.004(4) -0.006(4) -0.001(4)
C4 0.031(5) 0.015(3) 0.022(4) -0.001(3) -0.004(4) -0.001(3)
C5 0.031(4) 0.020(3) 0.029(4) 0.001(4) 0.000(4) -0.004(3)
C6 0.043(5) 0.033(4) 0.026(5) 0.010(4) 0.001(4) -0.009(4)
C7 0.027(4) 0.018(4) 0.043(5) 0.002(4) 0.000(4) -0.004(3)
C8 0.031(5) 0.028(4) 0.039(5) -0.008(4) -0.008(4) 0.000(4)
C9 0.024(4) 0.032(4) 0.039(5) 0.008(4) -0.010(4) -0.001(3)
C10 0.046(6) 0.058(6) 0.021(4) 0.000(4) 0.006(4) -0.005(5)
C11 0.055(6) 0.026(4) 0.046(5) -0.004(4) -0.002(5) -0.012(4)
C12 0.040(5) 0.054(5) 0.022(4) 0.004(4) 0.010(4) 0.012(4)
C13 0.020(4) 0.012(3) 0.023(4) -0.003(3) 0.001(3) 0.006(3)
C14 0.030(4) 0.021(3) 0.036(5) 0.004(4) 0.003(4) 0.005(3)
C15 0.038(4) 0.018(3) 0.036(5) -0.014(4) -0.011(5) 0.004(3)
C16 0.028(4) 0.018(4) 0.040(5) 0.010(4) -0.013(4) 0.004(3)
C17 0.039(5) 0.025(4) 0.028(5) 0.015(3) -0.005(4) 0.002(4)
C18 0.032(5) 0.029(4) 0.024(5) 0.001(3) -0.007(4) 0.015(4)
C19 0.067(6) 0.035(5) 0.037(5) -0.008(4) 0.023(5) 0.006(5)
C20 0.049(5) 0.026(4) 0.044(5) 0.005(4) -0.021(5) 0.007(4)
C21 0.053(6) 0.047(5) 0.030(5) -0.009(4) 0.017(5) -0.006(5)
C22 0.037(5) 0.011(3) 0.019(4) -0.002(3) -0.007(4) -0.006(3)
C23 0.034(5) 0.029(4) 0.061(6) 0.007(4) 0.021(5) -0.003(4)
C24 0.029(7) 0.037(5) 0.062(8) 0.005(5) 0.025(6) 0.009(4)
C25 0.018(4) 0.023(4) 0.021(4) 0.002(3) 0.004(3) 0.009(3)
C26 0.030(5) 0.033(4) 0.028(4) 0.001(4) 0.006(4) 0.002(3)
C27 0.043(5) 0.030(4) 0.037(5) -0.005(4) 0.000(4) -0.003(4)
C28 0.039(5) 0.017(3) 0.040(5) 0.000(3) 0.013(4) 0.005(3)
C29 0.052(5) 0.029(4) 0.030(4) 0.018(5) 0.010(5) 0.016(4)
C30 0.032(4) 0.026(3) 0.032(4) 0.001(4) 0.015(4) 0.011(3)
C31 0.057(7) 0.053(5) 0.038(5) 0.006(5) -0.004(5) 0.006(5)
C32 0.065(7) 0.020(4) 0.084(9) 0.000(4) 0.038(7) 0.001(5)
C33 0.042(6) 0.050(5) 0.035(5) 0.002(4) -0.014(5) 0.015(4)
C34 0.030(5) 0.015(3) 0.040(5) 0.004(3) 0.004(4) 0.000(3)
C35 0.029(4) 0.021(3) 0.032(4) -0.005(4) 0.008(5) -0.006(3)
C36 0.050(5) 0.026(3) 0.033(4) -0.001(4) -0.003(5) -0.016(4)
C37 0.033(5) 0.022(4) 0.038(5) 0.001(3) 0.004(4) -0.003(4)
C38 0.034(5) 0.018(3) 0.034(5) 0.009(3) 0.002(4) -0.006(3)
C39 0.034(5) 0.021(3) 0.022(4) 0.001(3) 0.006(4) -0.008(4)
C40 0.047(6) 0.044(5) 0.034(5) -0.002(4) -0.008(5) -0.003(4)
C41 0.057(6) 0.017(3) 0.047(5) -0.005(4) 0.008(5) 0.002(4)
C42 0.049(6) 0.031(4) 0.028(5) 0.000(4) -0.005(4) 0.000(4)

loop_
_atom_type_symbol
_atom_type_description
_atom_type_scat_dispersion_real
_atom_type_scat_dispersion_imag
_atom_type_scat_source
C C 0.0033 0.0016 'International Tables Vol C Tables 4.2.6.8 and 6.1.1.4'
H H 0.0000 0.0000 'International Tables Vol C Tables 4.2.6.8 and 6.1.1.4'
N N 0.0061 0.0033 'International Tables Vol C Tables 4.2.6.8 and 6.1.1.4'
Cl Cl 0.1484 0.1585 'International Tables Vol C Tables 4.2.6.8 and 6.1.1.4'
Tl Tl -2.8358 9.6688 'International Tables Vol C Tables 4.2.6.8 and 6.1.1.4'

loop_
_geom_angle_atom_site_label_1
_geom_angle_atom_site_label_2
_geom_angle_atom_site_label_3
_geom_angle
C1 Tl1 Cl3 113.8(2)
C1 Tl1 Cl2 113.4(2)
Cl3 Tl1 Cl2 105.87(9)
C1 Tl1 Cl1 110.8(2)
Cl3 Tl1 Cl1 104.53(9)
Cl2 Tl1 Cl1 107.77(10)
C22 Tl2 Cl4 110.7(2)
C22 Tl2 Cl6 113.73(17)
Cl4 Tl2 Cl6 106.99(9)
C22 Tl2 Cl5 114.2(2)
Cl4 Tl2 Cl5 105.73(9)
Cl6 Tl2 Cl5 104.85(8)
C1 N1 C2 108.9(6)
C1 N1 C4 124.4(7)
C2 N1 C4 126.6(7)
C1 N2 C3 107.9(7)
C1 N2 C13 128.0(7)
C3 N2 C13 124.0(7)
C22 N3 C24 108.7(7)
C22 N3 C25 127.6(8)
C24 N3 C25 123.6(7)
C22 N4 C23 109.3(7)
C22 N4 C34 126.8(7)
C23 N4 C34 123.8(7)
N2 C1 N1 107.2(8)
N2 C1 Tl1 125.5(6)
N1 C1 Tl1 126.7(5)
C3 C2 N1 108.8(8)
C2 C3 N2 107.1(8)
C5 C4 C9 123.7(7)
C5 C4 N1 117.7(7)
C9 C4 N1 118.5(7)
C4 C5 C6 116.6(8)
C4 C5 C10 123.3(6)
C6 C5 C10 120.1(8)
C7 C6 C5 120.4(8)
C8 C7 C6 120.1(7)
C8 C7 C11 120.8(8)
C6 C7 C11 119.1(8)
C7 C8 C9 122.5(9)
C4 C9 C8 116.7(8)
C4 C9 C12 121.0(7)
C8 C9 C12 122.3(8)
C14 C13 C18 123.6(7)
C14 C13 N2 119.0(7)
C18 C13 N2 117.3(7)
C13 C14 C15 115.9(8)
C13 C14 C19 122.7(6)
C15 C14 C19 121.4(9)
C16 C15 C14 122.6(9)
C17 C16 C15 118.2(7)
C17 C16 C20 121.4(8)
C15 C16 C20 120.2(8)
C16 C17 C18 122.8(8)
C17 C18 C13 116.8(8)
C17 C18 C21 121.6(8)
C13 C18 C21 121.5(7)
N4 C22 N3 107.4(8)
N4 C22 Tl2 125.0(5)
N3 C22 Tl2 127.1(5)
C24 C23 N4 107.6(8)
C23 C24 N3 107.0(8)
C26 C25 C30 123.9(7)
C26 C25 N3 118.7(7)
C30 C25 N3 117.4(7)
C25 C26 C27 116.7(8)
C25 C26 C31 123.2(7)
C27 C26 C31 120.1(8)
C28 C27 C26 121.8(8)
C29 C28 C27 117.6(7)
C29 C28 C32 123.3(9)
C27 C28 C32 119.1(9)
C30 C29 C28 124.0(10)
C29 C30 C25 116.1(9)
C29 C30 C33 120.2(9)
C25 C30 C33 123.6(7)
C39 C34 C35 124.4(7)
C39 C34 N4 118.6(8)
C35 C34 N4 117.0(7)
C34 C35 C36 114.6(9)
C34 C35 C40 123.4(7)
C36 C35 C40 121.9(9)
C37 C36 C35 123.5(9)
C36 C37 C38 119.3(7)
C36 C37 C41 121.5(8)
C38 C37 C41 119.2(8)
C37 C38 C39 120.4(7)
C34 C39 C38 117.7(7)
C34 C39 C42 123.1(7)
C38 C39 C42 119.3(7)

loop_
_geom_bond_atom_site_label_1
_geom_bond_atom_site_label_2
_geom_bond_distance
Tl1 C1 2.179(9)
Tl1 Cl3 2.416(2)
Tl1 Cl2 2.417(2)
Tl1 Cl1 2.423(3)
Tl2 C22 2.192(10)
Tl2 Cl4 2.412(3)
Tl2 Cl6 2.4229(19)
Tl2 Cl5 2.426(2)
N1 C1 1.347(11)
N1 C2 1.359(13)
N1 C4 1.466(9)
N2 C1 1.345(10)
N2 C3 1.400(10)
N2 C13 1.447(9)
N3 C22 1.365(10)
N3 C24 1.392(13)
N3 C25 1.428(10)
N4 C22 1.351(9)
N4 C23 1.381(11)
N4 C34 1.430(10)
C2 C3 1.315(13)
C4 C5 1.380(12)
C4 C9 1.383(12)
C5 C6 1.427(10)
C5 C10 1.520(12)
C6 C7 1.369(12)
C7 C8 1.357(13)
C7 C11 1.504(10)
C8 C9 1.385(11)
C9 C12 1.519(12)
C13 C14 1.391(12)
C13 C18 1.392(12)
C14 C15 1.402(10)
C14 C19 1.484(12)
C15 C16 1.381(12)
C16 C17 1.377(12)
C16 C20 1.495(10)
C17 C18 1.380(11)
C18 C21 1.532(11)
C23 C24 1.363(12)
C25 C26 1.378(12)
C25 C30 1.399(12)
C26 C27 1.401(10)
C26 C31 1.499(12)
C27 C28 1.400(12)
C28 C29 1.373(14)
C28 C32 1.522(9)
C29 C30 1.373(10)
C30 C33 1.467(13)
C34 C39 1.362(12)
C34 C35 1.409(13)
C35 C36 1.418(10)
C35 C40 1.469(13)
C36 C37 1.352(12)
C37 C38 1.396(12)
C37 C41 1.512(10)
C38 C39 1.418(11)
C39 C42 1.500(11)

loop_
_geom_torsion_atom_site_label_1
_geom_torsion_atom_site_label_2
_geom_torsion_atom_site_label_3
_geom_torsion_atom_site_label_4
_geom_torsion
C3 N2 C1 N1 0.8(10)
C13 N2 C1 N1 177.6(7)
C3 N2 C1 Tl1 -171.1(6)
C13 N2 C1 Tl1 5.7(13)
C2 N1 C1 N2 0.8(10)
C4 N1 C1 N2 176.4(8)
C2 N1 C1 Tl1 172.5(7)
C4 N1 C1 Tl1 -11.8(12)
Cl3 Tl1 C1 N2 -149.6(7)
Cl2 Tl1 C1 N2 -28.5(8)
Cl1 Tl1 C1 N2 92.9(7)
Cl3 Tl1 C1 N1 40.1(8)
Cl2 Tl1 C1 N1 161.2(6)
Cl1 Tl1 C1 N1 -77.4(7)
C1 N1 C2 C3 -2.1(11)
C4 N1 C2 C3 -177.6(9)
N1 C2 C3 N2 2.5(11)
C1 N2 C3 C2 -2.1(11)
C13 N2 C3 C2 -179.0(9)
C1 N1 C4 C5 94.1(10)
C2 N1 C4 C5 -91.0(11)
C1 N1 C4 C9 -90.3(10)
C2 N1 C4 C9 84.6(12)
C9 C4 C5 C6 2.4(12)
N1 C4 C5 C6 177.8(7)
C9 C4 C5 C10 -178.9(8)
N1 C4 C5 C10 -3.5(12)
C4 C5 C6 C7 -1.0(13)
C10 C5 C6 C7 -179.7(8)
C5 C6 C7 C8 -1.5(14)
C5 C6 C7 C11 -179.3(8)
C6 C7 C8 C9 2.7(14)
C11 C7 C8 C9 -179.6(8)
C5 C4 C9 C8 -1.3(13)
N1 C4 C9 C8 -176.7(7)
C5 C4 C9 C12 178.7(8)
N1 C4 C9 C12 3.4(12)
C7 C8 C9 C4 -1.3(13)
C7 C8 C9 C12 178.6(8)
C1 N2 C13 C14 -90.5(11)
C3 N2 C13 C14 85.9(11)
C1 N2 C13 C18 91.7(11)
C3 N2 C13 C18 -92.0(10)
C18 C13 C14 C15 1.6(12)
N2 C13 C14 C15 -176.1(7)
C18 C13 C14 C19 179.8(8)
N2 C13 C14 C19 2.1(12)
C13 C14 C15 C16 -2.1(13)
C19 C14 C15 C16 179.8(8)
C14 C15 C16 C17 1.3(13)
C14 C15 C16 C20 176.9(8)
C15 C16 C17 C18 0.1(13)
C20 C16 C17 C18 -175.5(8)
C16 C17 C18 C13 -0.5(12)
C16 C17 C18 C21 179.1(9)
C14 C13 C18 C17 -0.4(12)
N2 C13 C18 C17 177.3(7)
C14 C13 C18 C21 180.0(8)
N2 C13 C18 C21 -2.3(12)
C23 N4 C22 N3 -1.6(9)
C34 N4 C22 N3 -179.7(8)
C23 N4 C22 Tl2 -173.5(6)
C34 N4 C22 Tl2 8.4(12)
C24 N3 C22 N4 0.6(10)
C25 N3 C22 N4 177.2(8)
C24 N3 C22 Tl2 172.3(8)
C25 N3 C22 Tl2 -11.1(12)
Cl4 Tl2 C22 N4 78.2(7)
Cl6 Tl2 C22 N4 -161.3(6)
Cl5 Tl2 C22 N4 -41.0(8)
Cl4 Tl2 C22 N3 -92.1(7)
Cl6 Tl2 C22 N3 28.4(7)
Cl5 Tl2 C22 N3 148.7(6)
C22 N4 C23 C24 1.9(11)
C34 N4 C23 C24 -179.8(10)
N4 C23 C24 N3 -1.5(12)
C22 N3 C24 C23 0.6(12)
C25 N3 C24 C23 -176.2(9)
C22 N3 C25 C26 -93.8(10)
C24 N3 C25 C26 82.3(12)
C22 N3 C25 C30 86.4(10)
C24 N3 C25 C30 -97.5(11)
C30 C25 C26 C27 1.8(13)
N3 C25 C26 C27 -178.0(7)
C30 C25 C26 C31 -179.5(8)
N3 C25 C26 C31 0.6(12)
C25 C26 C27 C28 -0.9(13)
C31 C26 C27 C28 -179.6(8)
C26 C27 C28 C29 0.7(13)
C26 C27 C28 C32 178.3(9)
C27 C28 C29 C30 -1.4(13)
C32 C28 C29 C30 -178.8(9)
C28 C29 C30 C25 2.2(13)
C28 C29 C30 C33 179.3(8)
C26 C25 C30 C29 -2.4(12)
N3 C25 C30 C29 177.4(7)
C26 C25 C30 C33 -179.4(8)
N3 C25 C30 C33 0.5(12)
C22 N4 C34 C39 85.4(11)
C23 N4 C34 C39 -92.5(11)
C22 N4 C34 C35 -96.1(10)
C23 N4 C34 C35 86.0(11)
C39 C34 C35 C36 1.5(12)
N4 C34 C35 C36 -176.9(7)
C39 C34 C35 C40 178.7(8)
N4 C34 C35 C40 0.3(13)
C34 C35 C36 C37 -2.9(13)
C40 C35 C36 C37 179.8(8)
C35 C36 C37 C38 2.1(14)
C35 C36 C37 C41 -178.9(9)
C36 C37 C38 C39 0.1(12)
C41 C37 C38 C39 -178.8(8)
C35 C34 C39 C38 0.5(13)
N4 C34 C39 C38 178.9(7)
C35 C34 C39 C42 -179.4(8)
N4 C34 C39 C42 -1.0(12)
C37 C38 C39 C34 -1.4(12)
C37 C38 C39 C42 178.5(8)
